data_4132456
loop_
_publ_author_name
'Messina, Marco S.'
'Stauber, Julia M.'
'Waddington, Mary A.'
'Rheingold, Arnold L.'
'Maynard, Heather D.'
'Spokoyny, Alexander M.'

_publ_section_title
;
 Organometallic Gold(III) Reagents for Cysteine Arylation.
;
_journal_issue 23
_journal_name_full 'Journal of the American Chemical Society'
_journal_page_first 7065
_journal_page_last 7069
_journal_paper_doi 10.1021/jacs.8b04115
_journal_volume 140
_journal_year 2018
_chemical_formula_moiety 'C36 H49 Au Cl N P, F6 Sb'
_chemical_formula_sum 'C36 H49 Au Cl F6 N P Sb'
_chemical_formula_weight 994.90
_space_group_crystal_system triclinic
_space_group_IT_number 2
_space_group_name_Hall '-P 1'
_space_group_name_H-M_alt 'P -1'
_atom_sites_solution_hydrogens geom
_atom_sites_solution_primary direct
_audit_creation_date 2018-03-13
_audit_creation_method
;
Olex2 1.2-beta
(compiled 2018.02.02 svn.r3481 for OlexSys, GUI svn.r5470)
;
_cell_angle_alpha 108.7510(10)
_cell_angle_beta 103.7390(10)
_cell_angle_gamma 94.8390(10)
_cell_formula_units_Z 2
_cell_length_a 9.8814(3)
_cell_length_b 11.6523(4)
_cell_length_c 16.7557(5)
_cell_measurement_reflns_used 9899
_cell_measurement_temperature 100
_cell_measurement_theta_max 28.288
_cell_measurement_theta_min 2.195
_cell_volume 1747.31(10)
_computing_cell_refinement 'SAINT v8.37A (Bruker, 2016)'
_computing_data_collection 'APEX3 v2016.1-0 (Bruker, 2016)'
_computing_data_reduction 'SAINT v8.37A (Bruker, 2015)'
_computing_molecular_graphics 'Olex2 (Dolomanov et al., 2009)'
_computing_publication_material 'Olex2 (Dolomanov et al., 2009)'
_computing_structure_refinement 'XL (Sheldrick, 2008)'
_computing_structure_solution 'ShelXT (Sheldrick, 2015)'
_diffrn_ambient_temperature 100.0
_diffrn_detector 'Bruker APEX-II CCD'
_diffrn_detector_area_resol_mean 8.258
_diffrn_detector_type 'CCD Area Detector'
_diffrn_measured_fraction_theta_full 1.000
_diffrn_measured_fraction_theta_max 0.998
_diffrn_measurement_device 'Kappa Four-Circle Diffractometer'
_diffrn_measurement_device_type 'Bruker APEX II Ultra'
_diffrn_measurement_method '\f and \w scans'
_diffrn_radiation_monochromator 'Double Bounce Multilayer Mirrors'
_diffrn_radiation_probe x-ray
_diffrn_radiation_type MoK\a
_diffrn_radiation_wavelength 0.71073
_diffrn_reflns_av_R_equivalents 0.0544
_diffrn_reflns_av_unetI/netI 0.0482
_diffrn_reflns_Laue_measured_fraction_full 1.000
_diffrn_reflns_Laue_measured_fraction_max 0.998
_diffrn_reflns_limit_h_max 13
_diffrn_reflns_limit_h_min -13
_diffrn_reflns_limit_k_max 14
_diffrn_reflns_limit_k_min -15
_diffrn_reflns_limit_l_max 22
_diffrn_reflns_limit_l_min -22
_diffrn_reflns_number 31536
_diffrn_reflns_point_group_measured_fraction_full 1.000
_diffrn_reflns_point_group_measured_fraction_max 0.998
_diffrn_reflns_theta_full 25.242
_diffrn_reflns_theta_max 28.300
_diffrn_reflns_theta_min 1.874
_diffrn_source 'Micro Focus Rotating Anode'
_diffrn_source_type 'Bruker TXS'
_diffrn_standards_number 0
_exptl_absorpt_coefficient_mu 5.149
_exptl_absorpt_correction_T_max 0.7457
_exptl_absorpt_correction_T_min 0.5519
_exptl_absorpt_correction_type multi-scan
_exptl_absorpt_process_details
'SADABS-2016/2 (Bruker,2016/2) was used for absorption correction. wR2(int) was 0.0897 before and 0.0691 after correction. The Ratio of minimum to maximum transmission is 0.7401. The \l/2 correction factor is Not present.'
_exptl_crystal_colour colourless
_exptl_crystal_colour_primary colourless
_exptl_crystal_density_diffrn 1.891
_exptl_crystal_description block
_exptl_crystal_F_000 976
_exptl_crystal_size_max 0.28
_exptl_crystal_size_mid 0.24
_exptl_crystal_size_min 0.22
_refine_diff_density_max 1.455
_refine_diff_density_min -0.986
_refine_diff_density_rms 0.142
_refine_ls_extinction_method none
_refine_ls_goodness_of_fit_ref 1.031
_refine_ls_hydrogen_treatment constr
_refine_ls_matrix_type full
_refine_ls_number_parameters 427
_refine_ls_number_reflns 8691
_refine_ls_number_restraints 0
_refine_ls_restrained_S_all 1.031
_refine_ls_R_factor_all 0.0286
_refine_ls_R_factor_gt 0.0258
_refine_ls_shift/su_max 0.001
_refine_ls_shift/su_mean 0.000
_refine_ls_structure_factor_coef Fsqd
_refine_ls_weighting_details 'w=1/[\s^2^(Fo^2^)+(0.0169P)^2^+2.2107P] where P=(Fo^2^+2Fc^2^)/3'
_refine_ls_weighting_scheme calc
_refine_ls_wR_factor_gt 0.0626
_refine_ls_wR_factor_ref 0.0643
_reflns_Friedel_coverage 0.000
_reflns_number_gt 8158
_reflns_number_total 8691
_reflns_threshold_expression 'I > 2\s(I)'
_cod_data_source_file ja8b04115_si_001.cif
_cod_data_source_block spok104_0m_a
_cod_depositor_comments
;
The following automatic conversions were performed:

data item '_diffrn_radiation_probe' value 'X-ray' was changed to
'x-ray' in accordance with the
/home/saulius/struct/COD-crude-data/automatic-downloads/DataCite-retrospective/ACS/depositions/lib/dictionaries/cif_core.dic
dictionary named 'cif_core.dic' version 2.4.2 last updated on
2011-04-26.

Automatic conversion script
Id: cif_fix_values 6909 2019-04-08 15:41:33Z antanas 
;
_cod_database_code 4132456
_shelx_shelxl_version_number 2014/7
_shelx_space_group_comment
;
The symmetry employed for this shelxl refinement is uniquely defined
by the following loop, which should always be used as a source of
symmetry information in preference to the above space-group names.
They are only intended as comments.
;
_shelx_estimated_absorpt_t_max 0.397
_shelx_estimated_absorpt_t_min 0.327
_olex2_refinement_description
;
1. Fixed Uiso
 At 1.2 times of:
  All C(H) groups, All C(H,H) groups
 At 1.5 times of:
  All C(H,H,H) groups
2.a Ternary CH refined with riding coordinates:
 C21(H21), C23(H23), C19(H19), C29(H29), C31(H31), C33(H33)
2.b Secondary CH2 refined with riding coordinates:
 C22(H22A,H22B), C28(H28A,H28B), C26(H26A,H26B), C36(H36A,H36B), C20(H20A,
 H20B), C9(H9A,H9B), C34(H34A,H34B), C25(H25A,H25B), C35(H35A,H35B), C18(H18A,
 H18B), C24(H24A,H24B), C30(H30A,H30B), C32(H32A,H32B)
2.c Aromatic/amide H refined with riding coordinates:
 C14(H14), C4(H4), C13(H13), C12(H12), C15(H15), C8(H8), C7(H7), C5(H5)
2.d Idealised Me refined as rotating group:
 C1(H1A,H1B,H1C), C2(H2A,H2B,H2C), C10(H10A,H10B,H10C)
;
_olex2_submission_special_instructions 'No special instructions were received'

loop_
_space_group_symop_operation_xyz
'x, y, z'
'-x, -y, -z'

loop_
_atom_site_label
_atom_site_type_symbol
_atom_site_fract_x
_atom_site_fract_y
_atom_site_fract_z
_atom_site_U_iso_or_equiv
_atom_site_adp_type
_atom_site_occupancy
_atom_site_site_symmetry_order
_atom_site_calc_flag
_atom_site_refinement_flags_posn
Au1 Au 0.10506(2) 0.66150(2) 0.21586(2) 0.00933(4) Uani 1 1 d .
Sb1 Sb 0.89964(2) 0.78815(2) 0.61916(2) 0.01324(5) Uani 1 1 d .
P1 P 0.34169(7) 0.65359(7) 0.27038(5) 0.00835(14) Uani 1 1 d .
Cl1 Cl -0.13976(7) 0.65091(7) 0.16197(5) 0.01463(14) Uani 1 1 d .
F5 F 0.9949(2) 0.88714(18) 0.57405(13) 0.0254(4) Uani 1 1 d .
F4 F 0.7306(2) 0.8329(2) 0.57249(17) 0.0364(6) Uani 1 1 d .
F3 F 0.8676(3) 0.6546(2) 0.51360(14) 0.0359(5) Uani 1 1 d .
F2 F 0.8024(2) 0.6867(2) 0.66253(14) 0.0279(5) Uani 1 1 d .
F6 F 0.9311(3) 0.9197(2) 0.72447(14) 0.0383(6) Uani 1 1 d .
F1 F 1.0698(2) 0.7405(2) 0.66335(17) 0.0365(6) Uani 1 1 d .
N1 N 0.0754(3) 0.6354(2) 0.33417(16) 0.0115(5) Uani 1 1 d .
C16 C 0.3369(3) 0.6419(2) 0.37598(18) 0.0099(5) Uani 1 1 d .
C14 C 0.4526(3) 0.6352(3) 0.5190(2) 0.0137(6) Uani 1 1 d .
H14 H 0.5369 0.6376 0.5615 0.016 Uiso 1 1 calc R
C17 C 0.4674(3) 0.7969(3) 0.29318(18) 0.0094(5) Uani 1 1 d .
C6 C 0.1143(3) 0.7895(3) -0.0308(2) 0.0140(6) Uani 1 1 d .
C21 C 0.5495(3) 0.9537(3) 0.2326(2) 0.0146(6) Uani 1 1 d .
H21 H 0.5405 0.9740 0.1781 0.017 Uiso 1 1 calc R
C1 C 0.0175(3) 0.7473(3) 0.3771(2) 0.0189(6) Uani 1 1 d .
H1A H 0.0870 0.8215 0.3920 0.028 Uiso 1 1 calc GR
H1B H -0.0018 0.7424 0.4307 0.028 Uiso 1 1 calc GR
H1C H -0.0703 0.7510 0.3366 0.028 Uiso 1 1 calc GR
C22 C 0.7046(3) 0.9471(3) 0.2714(2) 0.0161(6) Uani 1 1 d .
H22A H 0.7362 0.8832 0.2280 0.019 Uiso 1 1 calc R
H22B H 0.7653 1.0271 0.2857 0.019 Uiso 1 1 calc R
C4 C 0.1006(3) 0.8297(3) 0.1186(2) 0.0143(6) Uani 1 1 d .
H4 H 0.0893 0.8846 0.1715 0.017 Uiso 1 1 calc R
C13 C 0.3242(3) 0.6248(3) 0.5371(2) 0.0164(6) Uani 1 1 d .
H13 H 0.3199 0.6184 0.5916 0.020 Uiso 1 1 calc R
C28 C 0.2489(3) 0.4078(3) 0.1679(2) 0.0134(6) Uani 1 1 d .
H28A H 0.2152 0.3983 0.2169 0.016 Uiso 1 1 calc R
H28B H 0.1741 0.4352 0.1309 0.016 Uiso 1 1 calc R
C26 C 0.4571(3) 0.8286(3) 0.20938(19) 0.0145(6) Uani 1 1 d .
H26A H 0.4890 0.7641 0.1666 0.017 Uiso 1 1 calc R
H26B H 0.3575 0.8312 0.1820 0.017 Uiso 1 1 calc R
C23 C 0.7181(3) 0.9159(3) 0.3543(2) 0.0141(6) Uani 1 1 d .
H23 H 0.8191 0.9116 0.3796 0.017 Uiso 1 1 calc R
C12 C 0.2013(3) 0.6236(3) 0.4760(2) 0.0142(6) Uani 1 1 d .
H12 H 0.1127 0.6165 0.4885 0.017 Uiso 1 1 calc R
C15 C 0.4590(3) 0.6422(3) 0.43924(19) 0.0131(6) Uani 1 1 d .
H15 H 0.5479 0.6473 0.4269 0.016 Uiso 1 1 calc R
C36 C 0.3276(3) 0.2993(3) 0.0362(2) 0.0161(6) Uani 1 1 d .
H36A H 0.3442 0.2194 -0.0008 0.019 Uiso 1 1 calc R
H36B H 0.2535 0.3274 -0.0006 0.019 Uiso 1 1 calc R
C27 C 0.3866(3) 0.5053(3) 0.20482(18) 0.0094(5) Uani 1 1 d .
C8 C 0.1286(3) 0.6277(3) 0.03210(19) 0.0122(5) Uani 1 1 d .
H8 H 0.1375 0.5449 0.0258 0.015 Uiso 1 1 calc R
C20 C 0.5022(3) 1.0543(3) 0.2993(2) 0.0178(6) Uani 1 1 d .
H20A H 0.4026 1.0595 0.2742 0.021 Uiso 1 1 calc R
H20B H 0.5614 1.1349 0.3132 0.021 Uiso 1 1 calc R
C9 C 0.1127(3) 0.8317(3) -0.1072(2) 0.0183(6) Uani 1 1 d .
H9A H 0.0163 0.8460 -0.1307 0.022 Uiso 1 1 calc R
H9B H 0.1336 0.7650 -0.1543 0.022 Uiso 1 1 calc R
C34 C 0.4389(3) 0.5194(3) 0.12826(19) 0.0122(6) Uani 1 1 d .
H34A H 0.5282 0.5798 0.1516 0.015 Uiso 1 1 calc R
H34B H 0.3676 0.5501 0.0916 0.015 Uiso 1 1 calc R
C25 C 0.6712(3) 1.0157(3) 0.4217(2) 0.0153(6) Uani 1 1 d .
H25A H 0.7324 1.0959 0.4374 0.018 Uiso 1 1 calc R
H25B H 0.6807 0.9957 0.4757 0.018 Uiso 1 1 calc R
C7 C 0.1271(3) 0.6693(3) -0.03731(19) 0.0123(6) Uani 1 1 d .
H7 H 0.1352 0.6135 -0.0909 0.015 Uiso 1 1 calc R
C11 C 0.2079(3) 0.6328(3) 0.39611(19) 0.0112(5) Uani 1 1 d .
C5 C 0.1011(3) 0.8688(3) 0.0485(2) 0.0151(6) Uani 1 1 d .
H5 H 0.0923 0.9516 0.0547 0.018 Uiso 1 1 calc R
C19 C 0.5165(3) 1.0242(3) 0.3833(2) 0.0132(6) Uani 1 1 d .
H19 H 0.4867 1.0904 0.4272 0.016 Uiso 1 1 calc R
C29 C 0.2784(3) 0.2836(3) 0.1127(2) 0.0152(6) Uani 1 1 d .
H29 H 0.1893 0.2212 0.0889 0.018 Uiso 1 1 calc R
C35 C 0.5009(3) 0.4596(3) 0.2625(2) 0.0138(6) Uani 1 1 d .
H35A H 0.5895 0.5210 0.2876 0.017 Uiso 1 1 calc R
H35B H 0.4681 0.4494 0.3116 0.017 Uiso 1 1 calc R
C3 C 0.1168(3) 0.7084(3) 0.11014(19) 0.0114(5) Uani 1 1 d .
C18 C 0.4220(3) 0.9009(3) 0.36129(19) 0.0122(5) Uani 1 1 d .
H18A H 0.3221 0.9064 0.3370 0.015 Uiso 1 1 calc R
H18B H 0.4296 0.8816 0.4154 0.015 Uiso 1 1 calc R
C31 C 0.5290(3) 0.3356(3) 0.2058(2) 0.0156(6) Uani 1 1 d .
H31 H 0.6039 0.3069 0.2427 0.019 Uiso 1 1 calc R
C24 C 0.6246(3) 0.7900(3) 0.3323(2) 0.0133(6) Uani 1 1 d .
H24A H 0.6347 0.7697 0.3862 0.016 Uiso 1 1 calc R
H24B H 0.6552 0.7245 0.2894 0.016 Uiso 1 1 calc R
C30 C 0.3919(3) 0.2399(3) 0.1698(2) 0.0165(6) Uani 1 1 d .
H30A H 0.4095 0.1593 0.1346 0.020 Uiso 1 1 calc R
H30B H 0.3595 0.2297 0.2191 0.020 Uiso 1 1 calc R
C32 C 0.5780(3) 0.3500(3) 0.1291(2) 0.0159(6) Uani 1 1 d .
H32A H 0.6669 0.4107 0.1518 0.019 Uiso 1 1 calc R
H32B H 0.5967 0.2703 0.0934 0.019 Uiso 1 1 calc R
C33 C 0.4636(3) 0.3934(3) 0.0722(2) 0.0147(6) Uani 1 1 d .
H33 H 0.4963 0.4025 0.0221 0.018 Uiso 1 1 calc R
C2 C -0.0293(3) 0.5212(3) 0.3118(2) 0.0195(6) Uani 1 1 d .
H2A H -0.1147 0.5206 0.2676 0.029 Uiso 1 1 calc GR
H2B H -0.0541 0.5198 0.3648 0.029 Uiso 1 1 calc GR
H2C H 0.0124 0.4487 0.2886 0.029 Uiso 1 1 calc GR
C10 C 0.2178(4) 0.9483(3) -0.0843(3) 0.0271(8) Uani 1 1 d .
H10A H 0.2154 0.9669 -0.1377 0.041 Uiso 1 1 calc GR
H10B H 0.3132 0.9363 -0.0588 0.041 Uiso 1 1 calc GR
H10C H 0.1927 1.0169 -0.0418 0.041 Uiso 1 1 calc GR

loop_
_atom_site_aniso_label
_atom_site_aniso_U_11
_atom_site_aniso_U_22
_atom_site_aniso_U_33
_atom_site_aniso_U_23
_atom_site_aniso_U_13
_atom_site_aniso_U_12
Au1 0.00895(6) 0.01048(6) 0.00943(6) 0.00402(4) 0.00298(4) 0.00307(4)
Sb1 0.01243(10) 0.01451(10) 0.01277(10) 0.00369(8) 0.00523(8) 0.00197(8)
P1 0.0084(3) 0.0093(3) 0.0082(3) 0.0038(3) 0.0026(3) 0.0019(3)
Cl1 0.0102(3) 0.0205(3) 0.0146(3) 0.0077(3) 0.0033(3) 0.0045(3)
F5 0.0266(10) 0.0220(10) 0.0264(11) 0.0086(9) 0.0091(9) -0.0064(8)
F4 0.0161(10) 0.0471(14) 0.0537(15) 0.0313(13) 0.0039(10) 0.0093(10)
F3 0.0511(14) 0.0224(11) 0.0251(11) -0.0068(9) 0.0214(10) -0.0127(10)
F2 0.0285(11) 0.0340(12) 0.0315(12) 0.0198(10) 0.0163(9) 0.0049(9)
F6 0.0564(15) 0.0274(12) 0.0213(11) -0.0056(9) 0.0139(11) 0.0032(11)
F1 0.0186(10) 0.0372(13) 0.0600(16) 0.0268(12) 0.0075(10) 0.0093(10)
N1 0.0104(11) 0.0137(12) 0.0107(12) 0.0044(10) 0.0039(9) 0.0008(9)
C16 0.0140(13) 0.0070(12) 0.0083(13) 0.0024(10) 0.0033(11) 0.0011(10)
C14 0.0161(14) 0.0104(13) 0.0126(14) 0.0051(11) -0.0008(11) 0.0003(11)
C17 0.0088(12) 0.0089(12) 0.0102(13) 0.0037(11) 0.0023(10) -0.0012(10)
C6 0.0113(13) 0.0169(14) 0.0137(14) 0.0068(12) 0.0022(11) 0.0002(11)
C21 0.0178(15) 0.0139(14) 0.0129(14) 0.0073(12) 0.0040(12) -0.0017(12)
C1 0.0197(15) 0.0238(16) 0.0153(15) 0.0064(13) 0.0072(12) 0.0103(13)
C22 0.0164(14) 0.0122(13) 0.0210(16) 0.0056(12) 0.0091(12) -0.0017(11)
C4 0.0187(15) 0.0130(13) 0.0119(14) 0.0039(12) 0.0053(12) 0.0051(12)
C13 0.0239(16) 0.0132(14) 0.0118(14) 0.0054(12) 0.0040(12) 0.0005(12)
C28 0.0121(13) 0.0103(13) 0.0167(15) 0.0022(12) 0.0061(11) 0.0011(11)
C26 0.0180(15) 0.0132(14) 0.0120(14) 0.0058(12) 0.0028(12) -0.0004(12)
C23 0.0099(13) 0.0128(13) 0.0197(15) 0.0060(12) 0.0036(11) 0.0026(11)
C12 0.0151(14) 0.0149(14) 0.0148(15) 0.0066(12) 0.0063(12) 0.0026(11)
C15 0.0133(14) 0.0124(13) 0.0146(14) 0.0062(12) 0.0041(11) 0.0025(11)
C36 0.0201(15) 0.0144(14) 0.0105(14) 0.0025(12) 0.0006(12) 0.0033(12)
C27 0.0092(12) 0.0112(12) 0.0087(13) 0.0040(11) 0.0032(10) 0.0021(10)
C8 0.0095(13) 0.0152(13) 0.0128(14) 0.0067(12) 0.0024(11) 0.0024(11)
C20 0.0199(15) 0.0113(14) 0.0231(17) 0.0080(13) 0.0049(13) 0.0023(12)
C9 0.0211(15) 0.0216(16) 0.0157(15) 0.0114(13) 0.0052(12) 0.0033(13)
C34 0.0145(14) 0.0106(13) 0.0139(14) 0.0043(11) 0.0082(11) 0.0022(11)
C25 0.0182(15) 0.0099(13) 0.0140(14) 0.0025(11) 0.0010(12) -0.0014(11)
C7 0.0096(13) 0.0157(14) 0.0105(13) 0.0030(11) 0.0034(11) 0.0018(11)
C11 0.0131(13) 0.0095(12) 0.0111(13) 0.0041(11) 0.0026(11) 0.0024(11)
C5 0.0149(14) 0.0127(14) 0.0178(15) 0.0069(12) 0.0022(12) 0.0034(11)
C19 0.0153(14) 0.0090(13) 0.0153(14) 0.0027(11) 0.0060(12) 0.0029(11)
C29 0.0127(14) 0.0104(13) 0.0199(16) 0.0036(12) 0.0030(12) 0.0000(11)
C35 0.0143(14) 0.0126(13) 0.0136(14) 0.0047(12) 0.0011(11) 0.0058(11)
C3 0.0088(13) 0.0149(14) 0.0115(14) 0.0073(11) 0.0013(10) 0.0017(11)
C18 0.0132(13) 0.0108(13) 0.0142(14) 0.0052(11) 0.0051(11) 0.0035(11)
C31 0.0161(14) 0.0170(14) 0.0137(14) 0.0053(12) 0.0021(12) 0.0084(12)
C24 0.0118(13) 0.0101(13) 0.0177(15) 0.0048(12) 0.0036(11) 0.0021(11)
C30 0.0230(16) 0.0123(14) 0.0204(16) 0.0093(12) 0.0105(13) 0.0079(12)
C32 0.0128(14) 0.0140(14) 0.0212(16) 0.0025(12) 0.0097(12) 0.0045(11)
C33 0.0211(15) 0.0122(13) 0.0140(14) 0.0044(12) 0.0105(12) 0.0048(12)
C2 0.0157(15) 0.0221(16) 0.0210(16) 0.0107(14) 0.0034(13) -0.0023(13)
C10 0.0310(19) 0.0260(18) 0.032(2) 0.0168(16) 0.0140(16) 0.0013(15)

loop_
_atom_type_symbol
_atom_type_description
_atom_type_scat_dispersion_real
_atom_type_scat_dispersion_imag
_atom_type_scat_source
C C 0.0033 0.0016 'International Tables Vol C Tables 4.2.6.8 and 6.1.1.4'
H H 0.0000 0.0000 'International Tables Vol C Tables 4.2.6.8 and 6.1.1.4'
Au Au -2.0133 8.8022 'International Tables Vol C Tables 4.2.6.8 and 6.1.1.4'
Cl Cl 0.1484 0.1585 'International Tables Vol C Tables 4.2.6.8 and 6.1.1.4'
F F 0.0171 0.0103 'International Tables Vol C Tables 4.2.6.8 and 6.1.1.4'
N N 0.0061 0.0033 'International Tables Vol C Tables 4.2.6.8 and 6.1.1.4'
P P 0.1023 0.0942 'International Tables Vol C Tables 4.2.6.8 and 6.1.1.4'
Sb Sb -0.5866 1.5461 'International Tables Vol C Tables 4.2.6.8 and 6.1.1.4'

loop_
_geom_angle_atom_site_label_1
_geom_angle_atom_site_label_2
_geom_angle_atom_site_label_3
_geom_angle
P1 Au1 Cl1 174.45(2)
N1 Au1 P1 86.35(7)
N1 Au1 Cl1 90.47(7)
C3 Au1 P1 99.23(8)
C3 Au1 Cl1 84.50(8)
C3 Au1 N1 171.10(10)
F5 Sb1 F3 89.76(9)
F5 Sb1 F2 179.01(9)
F5 Sb1 F1 90.17(10)
F4 Sb1 F5 89.46(10)
F4 Sb1 F3 89.35(12)
F4 Sb1 F2 90.20(10)
F4 Sb1 F6 90.82(11)
F4 Sb1 F1 178.57(12)
F3 Sb1 F2 89.30(10)
F6 Sb1 F5 90.75(10)
F6 Sb1 F3 179.46(10)
F6 Sb1 F2 90.19(10)
F6 Sb1 F1 90.56(11)
F1 Sb1 F3 89.27(11)
F1 Sb1 F2 90.15(9)
C16 P1 Au1 99.03(9)
C16 P1 C17 107.72(13)
C16 P1 C27 106.82(12)
C17 P1 Au1 114.81(9)
C17 P1 C27 116.18(13)
C27 P1 Au1 110.49(9)
C1 N1 Au1 103.66(18)
C11 N1 Au1 113.70(17)
C11 N1 C1 108.3(2)
C11 N1 C2 109.7(2)
C2 N1 Au1 111.15(18)
C2 N1 C1 110.0(2)
C15 C16 P1 122.6(2)
C11 C16 P1 119.8(2)
C11 C16 C15 117.6(3)
C13 C14 H14 120.0
C13 C14 C15 120.1(3)
C15 C14 H14 120.0
C26 C17 P1 111.56(19)
C26 C17 C18 109.3(2)
C26 C17 C24 107.9(2)
C18 C17 P1 105.62(18)
C18 C17 C24 108.9(2)
C24 C17 P1 113.50(19)
C7 C6 C9 121.0(3)
C7 C6 C5 117.5(3)
C5 C6 C9 121.5(3)
C22 C21 H21 109.2
C26 C21 H21 109.2
C26 C21 C22 109.3(2)
C20 C21 H21 109.2
C20 C21 C22 109.6(3)
C20 C21 C26 110.3(2)
N1 C1 H1A 109.5
N1 C1 H1B 109.5
N1 C1 H1C 109.5
H1A C1 H1B 109.5
H1A C1 H1C 109.5
H1B C1 H1C 109.5
C21 C22 H22A 109.9
C21 C22 H22B 109.9
H22A C22 H22B 108.3
C23 C22 C21 109.1(2)
C23 C22 H22A 109.9
C23 C22 H22B 109.9
C5 C4 H4 120.4
C5 C4 C3 119.2(3)
C3 C4 H4 120.4
C14 C13 H13 119.9
C14 C13 C12 120.2(3)
C12 C13 H13 119.9
H28A C28 H28B 108.2
C27 C28 H28A 109.8
C27 C28 H28B 109.8
C29 C28 H28A 109.8
C29 C28 H28B 109.8
C29 C28 C27 109.6(2)
C17 C26 H26A 109.7
C17 C26 H26B 109.7
C21 C26 C17 110.0(2)
C21 C26 H26A 109.7
C21 C26 H26B 109.7
H26A C26 H26B 108.2
C22 C23 H23 109.2
C22 C23 C25 109.8(2)
C22 C23 C24 110.2(2)
C25 C23 H23 109.2
C25 C23 C24 109.3(2)
C24 C23 H23 109.2
C13 C12 H12 120.1
C13 C12 C11 119.8(3)
C11 C12 H12 120.1
C16 C15 H15 119.3
C14 C15 C16 121.4(3)
C14 C15 H15 119.3
H36A C36 H36B 108.2
C29 C36 H36A 109.8
C29 C36 H36B 109.8
C33 C36 H36A 109.8
C33 C36 H36B 109.8
C33 C36 C29 109.4(2)
C28 C27 P1 106.92(18)
C34 C27 P1 111.05(19)
C34 C27 C28 109.6(2)
C34 C27 C35 109.1(2)
C35 C27 P1 111.85(19)
C35 C27 C28 108.3(2)
C7 C8 H8 120.4
C3 C8 H8 120.4
C3 C8 C7 119.1(3)
C21 C20 H20A 109.8
C21 C20 H20B 109.8
C21 C20 C19 109.5(2)
H20A C20 H20B 108.2
C19 C20 H20A 109.8
C19 C20 H20B 109.8
C6 C9 H9A 108.7
C6 C9 H9B 108.7
C6 C9 C10 114.1(3)
H9A C9 H9B 107.6
C10 C9 H9A 108.7
C10 C9 H9B 108.7
C27 C34 H34A 109.8
C27 C34 H34B 109.8
C27 C34 C33 109.3(2)
H34A C34 H34B 108.3
C33 C34 H34A 109.8
C33 C34 H34B 109.8
C23 C25 H25A 109.7
C23 C25 H25B 109.7
C23 C25 C19 109.8(2)
H25A C25 H25B 108.2
C19 C25 H25A 109.7
C19 C25 H25B 109.7
C6 C7 C8 122.3(3)
C6 C7 H7 118.9
C8 C7 H7 118.9
C16 C11 N1 120.9(2)
C12 C11 N1 118.1(3)
C12 C11 C16 120.9(3)
C6 C5 H5 119.2
C4 C5 C6 121.6(3)
C4 C5 H5 119.2
C20 C19 C25 109.5(2)
C20 C19 H19 109.5
C25 C19 H19 109.5
C18 C19 C20 109.2(2)
C18 C19 C25 109.5(2)
C18 C19 H19 109.5
C28 C29 H29 109.2
C36 C29 C28 109.0(2)
C36 C29 H29 109.2
C30 C29 C28 109.9(3)
C30 C29 C36 110.2(2)
C30 C29 H29 109.2
C27 C35 H35A 109.8
C27 C35 H35B 109.8
H35A C35 H35B 108.3
C31 C35 C27 109.3(2)
C31 C35 H35A 109.8
C31 C35 H35B 109.8
C4 C3 Au1 115.0(2)
C8 C3 Au1 124.6(2)
C8 C3 C4 120.3(3)
C17 C18 H18A 109.6
C17 C18 H18B 109.6
C19 C18 C17 110.1(2)
C19 C18 H18A 109.6
C19 C18 H18B 109.6
H18A C18 H18B 108.2
C35 C31 H31 109.3
C30 C31 C35 109.3(2)
C30 C31 H31 109.3
C32 C31 C35 110.3(3)
C32 C31 H31 109.3
C32 C31 C30 109.3(3)
C17 C24 H24A 109.8
C17 C24 H24B 109.8
C23 C24 C17 109.2(2)
C23 C24 H24A 109.8
C23 C24 H24B 109.8
H24A C24 H24B 108.3
C29 C30 C31 109.1(2)
C29 C30 H30A 109.9
C29 C30 H30B 109.9
C31 C30 H30A 109.9
C31 C30 H30B 109.9
H30A C30 H30B 108.3
C31 C32 H32A 109.8
C31 C32 H32B 109.8
H32A C32 H32B 108.2
C33 C32 C31 109.6(2)
C33 C32 H32A 109.8
C33 C32 H32B 109.8
C36 C33 C34 110.5(2)
C36 C33 C32 109.8(2)
C36 C33 H33 109.2
C34 C33 H33 109.2
C32 C33 C34 109.0(3)
C32 C33 H33 109.2
N1 C2 H2A 109.5
N1 C2 H2B 109.5
N1 C2 H2C 109.5
H2A C2 H2B 109.5
H2A C2 H2C 109.5
H2B C2 H2C 109.5
C9 C10 H10A 109.5
C9 C10 H10B 109.5
C9 C10 H10C 109.5
H10A C10 H10B 109.5
H10A C10 H10C 109.5
H10B C10 H10C 109.5

loop_
_geom_bond_atom_site_label_1
_geom_bond_atom_site_label_2
_geom_bond_distance
Au1 P1 2.3208(7)
Au1 Cl1 2.3502(7)
Au1 N1 2.181(2)
Au1 C3 2.040(3)
Sb1 F5 1.8717(19)
Sb1 F4 1.861(2)
Sb1 F3 1.879(2)
Sb1 F2 1.8821(19)
Sb1 F6 1.866(2)
Sb1 F1 1.874(2)
P1 C16 1.829(3)
P1 C17 1.868(3)
P1 C27 1.879(3)
N1 C1 1.504(4)
N1 C11 1.474(4)
N1 C2 1.498(4)
C16 C15 1.403(4)
C16 C11 1.398(4)
C14 H14 0.9500
C14 C13 1.377(4)
C14 C15 1.381(4)
C17 C26 1.546(4)
C17 C18 1.556(4)
C17 C24 1.556(4)
C6 C9 1.509(4)
C6 C7 1.388(4)
C6 C5 1.396(4)
C21 H21 1.0000
C21 C22 1.536(4)
C21 C26 1.534(4)
C21 C20 1.529(4)
C1 H1A 0.9800
C1 H1B 0.9800
C1 H1C 0.9800
C22 H22A 0.9900
C22 H22B 0.9900
C22 C23 1.524(4)
C4 H4 0.9500
C4 C5 1.391(4)
C4 C3 1.402(4)
C13 H13 0.9500
C13 C12 1.386(4)
C28 H28A 0.9900
C28 H28B 0.9900
C28 C27 1.554(4)
C28 C29 1.541(4)
C26 H26A 0.9900
C26 H26B 0.9900
C23 H23 1.0000
C23 C25 1.529(4)
C23 C24 1.551(4)
C12 H12 0.9500
C12 C11 1.393(4)
C15 H15 0.9500
C36 H36A 0.9900
C36 H36B 0.9900
C36 C29 1.531(4)
C36 C33 1.521(4)
C27 C34 1.541(4)
C27 C35 1.552(4)
C8 H8 0.9500
C8 C7 1.394(4)
C8 C3 1.381(4)
C20 H20A 0.9900
C20 H20B 0.9900
C20 C19 1.536(4)
C9 H9A 0.9900
C9 H9B 0.9900
C9 C10 1.520(5)
C34 H34A 0.9900
C34 H34B 0.9900
C34 C33 1.543(4)
C25 H25A 0.9900
C25 H25B 0.9900
C25 C19 1.536(4)
C7 H7 0.9500
C5 H5 0.9500
C19 H19 1.0000
C19 C18 1.530(4)
C29 H29 1.0000
C29 C30 1.528(4)
C35 H35A 0.9900
C35 H35B 0.9900
C35 C31 1.542(4)
C18 H18A 0.9900
C18 H18B 0.9900
C31 H31 1.0000
C31 C30 1.538(4)
C31 C32 1.529(4)
C24 H24A 0.9900
C24 H24B 0.9900
C30 H30A 0.9900
C30 H30B 0.9900
C32 H32A 0.9900
C32 H32B 0.9900
C32 C33 1.528(4)
C33 H33 1.0000
C2 H2A 0.9800
C2 H2B 0.9800
C2 H2C 0.9800
C10 H10A 0.9800
C10 H10B 0.9800
C10 H10C 0.9800
